data_8101377
loop_
_publ_author_name
'Dadachov, Mike S.'
'Tang, Liqiu'
'Zou, Xiaodong'

_publ_section_title
;
Crystal structure of 1,4-diazabicyclo[2.2.2]octane hexafluorotitanium 
hydrate, (C~6~H~14~N~2~)[TiF~6~] &#x00B7; H~2~O
;
_journal_issue 4
_journal_name_full 'Zeitschrift f\"ur Kristallographie - New Crystal Structures'
_journal_page_first 607
_journal_page_last 608
_journal_volume 215
_journal_year 2000
_chemical_formula_structural '(C6 H14 N2)[Ti F6] ^.^ H2 O'
_chemical_formula_sum 'C3 H8 F3 N O0.5 Ti0.5'
_chemical_formula_weight 147.05
_space_group_IT_number 2
_symmetry_cell_setting triclinic
_symmetry_space_group_name_Hall '-P 1'
_symmetry_space_group_name_H-M 'P -1'
_cell_angle_alpha 82.338(5)
_cell_angle_beta 88.420(5)
_cell_angle_gamma 62.200(5)
_cell_formula_units_Z 2
_cell_length_a 6.826(5)
_cell_length_b 6.928(5)
_cell_length_c 13.315(5)
_cell_measurement_temperature 293(2)
_cell_volume 551.6(6)
_diffrn_ambient_temperature 293(2)
_exptl_crystal_density_diffrn 0.885
_cod_depositor_comments
;
The following automatic conversions were performed:
'_symmetry_cell_setting' value 'Triclinic' changed to 'triclinic'
according to '/home/saulius/struct/CIF-dictionaries/cif_core.dic'
dictionary named 'cif_core.dic' version 2.4.1 from
2010-06-29.

'_geom_bond_publ_flag' value 'Y' changed to 'y' according to
'/home/saulius/struct/CIF-dictionaries/cif_core.dic' dictionary named
'cif_core.dic' version 2.4.1 from 2010-06-29 (6 times).

Automatic conversion script
Id: cif_fix_enum 1527 2010-12-29 10:47:43Z saulius 
;
_cod_original_formula_sum 'C3 H8 F3 N O0.50 Ti0.50'
_cod_database_code 8101377

loop_
_symmetry_equiv_pos_as_xyz
'x, y, z'
'-x, -y, -z'

loop_
_atom_site_label
_atom_site_type_symbol
_atom_site_fract_x
_atom_site_fract_y
_atom_site_fract_z
_atom_site_U_iso_or_equiv
_atom_site_adp_type
_atom_site_occupancy
_atom_site_symmetry_multiplicity
_atom_site_calc_flag
_atom_site_refinement_flags
_atom_site_disorder_assembly
_atom_site_disorder_group
Ti1 Ti 0.0000 0.0000 1.0000 0.0170(2) Uani 1 1 d S . .
Ti2 Ti 0.0000 0.0000 0.5000 0.0192(2) Uani 1 1 d S . .
F1 F 0.1248(3) 0.0892(3) 0.39133(15) 0.0407(5) Uani 1 2 d . . .
F2 F -0.0709(3) 0.2621(2) 0.55368(13) 0.0304(4) Uani 1 2 d . . .
F3 F 0.3071(2) -0.1508(3) 0.98869(14) 0.0311(4) Uani 1 2 d . . .
F4 F -0.0386(3) 0.0434(3) 0.86061(13) 0.0349(5) Uani 1 2 d . . .
F5 F 0.0110(3) 0.2646(3) 0.99211(15) 0.0355(5) Uani 1 2 d . . .
F6 F 0.2693(3) -0.1313(3) 0.57128(15) 0.0377(5) Uani 1 2 d . . .
Ow O 0.6292(4) 0.5741(4) 0.87821(17) 0.0311(5) Uani 1 2 d D . .
HwA H 0.532(6) 0.655(6) 0.911(3) 0.042(11) Uiso 1 2 d D . .
HwB H 0.750(6) 0.493(7) 0.916(3) 0.061(13) Uiso 1 2 d D . .
N1 N 0.4515(4) 0.3399(4) 0.79477(19) 0.0267(6) Uani 1 2 d . . .
H1 H 0.5277 0.3707 0.8396 0.047(8) Uiso 1 2 calc R . .
N2 N 0.2432(4) 0.2548(4) 0.67326(18) 0.0233(6) Uani 1 2 d . . .
H2 H 0.1667 0.2235 0.6287 0.047(8) Uiso 1 2 calc R . .
C11 C 0.4795(6) 0.1140(5) 0.8261(3) 0.0397(8) Uani 1 2 d . . .
H11A H 0.4045 0.1099 0.8888 0.049(3) Uiso 1 2 calc R . .
H11B H 0.6356 0.0107 0.8380 0.049(3) Uiso 1 2 calc R . .
C12 C 0.2093(6) 0.5019(6) 0.7944(3) 0.0460(10) Uani 1 2 d . . .
H12A H 0.1587 0.5093 0.8632 0.049(3) Uiso 1 2 calc R . .
H12B H 0.1856 0.6474 0.7651 0.049(3) Uiso 1 2 calc R . .
C21 C 0.3838(5) 0.0498(4) 0.7442(2) 0.0265(7) Uani 1 2 d . . .
H21A H 0.5018 -0.0557 0.7078 0.049(3) Uiso 1 2 calc R . .
H21B H 0.2946 -0.0173 0.7735 0.049(3) Uiso 1 2 calc R . .
C22 C 0.0822(5) 0.4276(5) 0.7328(3) 0.0322(8) Uani 1 2 d . . .
H22A H 0.0031 0.3676 0.7773 0.049(3) Uiso 1 2 calc R . .
H22B H -0.0250 0.5515 0.6872 0.049(3) Uiso 1 2 calc R . .
C13 C 0.5346(5) 0.3588(5) 0.6914(2) 0.0323(7) Uani 1 2 d . . .
H13A H 0.6864 0.2447 0.6888 0.049(3) Uiso 1 2 calc R . .
H13B H 0.5316 0.5008 0.6749 0.049(3) Uiso 1 2 calc R . .
C23 C 0.3885(5) 0.3346(5) 0.6159(2) 0.0299(7) Uani 1 2 d . . .
H23A H 0.2985 0.4753 0.5751 0.049(3) Uiso 1 2 calc R . .
H23B H 0.4792 0.2302 0.5710 0.049(3) Uiso 1 2 calc R . .

loop_
_atom_site_aniso_label
_atom_site_aniso_U_11
_atom_site_aniso_U_22
_atom_site_aniso_U_33
_atom_site_aniso_U_23
_atom_site_aniso_U_13
_atom_site_aniso_U_12
Ti1 0.0149(4) 0.0189(4) 0.0156(4) -0.0027(3) -0.0003(3) -0.0065(3)
Ti2 0.0221(4) 0.0192(4) 0.0167(4) -0.0040(3) -0.0025(3) -0.0094(3)
F1 0.0486(11) 0.0350(10) 0.0353(11) -0.0021(8) 0.0136(9) -0.0183(9)
F2 0.0338(9) 0.0229(8) 0.0326(10) -0.0099(7) -0.0066(8) -0.0096(7)
F3 0.0180(8) 0.0352(10) 0.0359(11) -0.0090(8) 0.0032(7) -0.0080(7)
F4 0.0337(9) 0.0551(11) 0.0180(10) -0.0031(8) -0.0010(7) -0.0229(9)
F5 0.0361(10) 0.0248(9) 0.0485(12) -0.0055(8) -0.0012(9) -0.0163(8)
F6 0.0282(9) 0.0388(10) 0.0401(12) -0.0085(8) -0.0138(8) -0.0090(8)
Ow 0.0327(12) 0.0257(11) 0.0289(13) -0.0078(10) -0.0025(11) -0.0074(10)
N1 0.0337(13) 0.0348(14) 0.0223(14) -0.0096(11) 0.0038(11) -0.0236(12)
N2 0.0239(12) 0.0252(12) 0.0195(14) -0.0033(10) -0.0051(10) -0.0101(10)
C11 0.052(2) 0.0390(18) 0.036(2) 0.0127(15) -0.0192(16) -0.0315(17)
C12 0.0382(18) 0.049(2) 0.059(3) -0.0346(18) 0.0210(18) -0.0216(17)
C21 0.0294(15) 0.0204(14) 0.0294(17) 0.0017(12) -0.0076(13) -0.0121(12)
C22 0.0218(14) 0.0284(15) 0.039(2) -0.0061(14) 0.0060(14) -0.0059(13)
C13 0.0381(17) 0.0419(18) 0.0269(18) -0.0070(14) 0.0091(14) -0.0269(15)
C23 0.0334(16) 0.0354(17) 0.0184(16) 0.0002(13) 0.0036(13) -0.0152(14)

loop_
_geom_bond_atom_site_label_1
_geom_bond_atom_site_label_2
_geom_bond_distance
_geom_bond_site_symmetry_2
_geom_bond_publ_flag
Ti1 F4 1.8462(17) . y
Ti1 F4 1.8462(17) 2_557 ?
Ti1 F5 1.8583(16) 2_557 ?
Ti1 F5 1.8583(16) . y
Ti1 F3 1.8680(16) . y
Ti1 F3 1.8680(16) 2_557 ?
Ti2 F1 1.8402(17) 2_556 ?
Ti2 F1 1.8402(17) . y
Ti2 F6 1.8475(18) 2_556 ?
Ti2 F6 1.8475(18) . y
Ti2 F2 1.8841(16) 2_556 ?
Ti2 F2 1.8841(16) . y
N1 C11 1.487(4) . ?
N1 C13 1.487(4) . ?
N1 C12 1.503(4) . ?
N2 C23 1.493(4) . ?
N2 C22 1.499(4) . ?
N2 C21 1.500(4) . ?
C11 C21 1.502(5) . ?
C12 C22 1.502(5) . ?
C13 C23 1.513(5) . ?
